data_4304038
loop_
_publ_author_name
'A. Thirumurugan'
'R. A. Sanguramath'
'C. N. R. Rao'

_publ_section_title
;
Hybrid Structures Formed by Lead 1,3-Cyclohexanedicarboxylates
;
_journal_name_full 'Inorganic Chemistry'
_journal_page_first 823
_journal_page_last 831
_journal_paper_doi 10.1021/ic701323q
_journal_volume 47
_journal_year 2008
_chemical_formula_sum 'C16 H24 O10 Pb2'
_chemical_formula_weight 790.73
_chemical_name_systematic
;
 ?
;
_space_group_IT_number 61
_symmetry_cell_setting orthorhombic
_symmetry_space_group_name_Hall '-P 2ac 2ab'
_symmetry_space_group_name_H-M 'P b c a'
_atom_sites_solution_hydrogens geom
_atom_sites_solution_primary direct
_atom_sites_solution_secondary difmap
_audit_creation_method SHELXL-97
_cell_angle_alpha 90.00
_cell_angle_beta 90.00
_cell_angle_gamma 90.00
_cell_formula_units_Z 8
_cell_length_a 14.0078(3)
_cell_length_b 8.8268(2)
_cell_length_c 31.6165(7)
_cell_measurement_temperature 273(2)
_cell_volume 3909.19(15)
_computing_cell_refinement SMART
_computing_data_collection 'SMART (Bruker,2000)'
_computing_data_reduction 'SAINT (Bruker,2000)'
_computing_molecular_graphics DIAMOND
_computing_publication_material 'PLATON (Spek, 1990)'
_computing_structure_refinement 'SHELXL-97 (Sheldrick, 1997)'
_computing_structure_solution 'SHELXL-97 (Sheldrick, 1997)'
_diffrn_ambient_temperature 273(2)
_diffrn_measured_fraction_theta_full 1.000
_diffrn_measured_fraction_theta_max 1.000
_diffrn_measurement_device_type 'CCD area detector'
_diffrn_measurement_method 'phi and omega scans'
_diffrn_radiation_monochromator graphite
_diffrn_radiation_source 'fine-focus sealed tube'
_diffrn_radiation_type MoK\a
_diffrn_radiation_wavelength 0.71073
_diffrn_reflns_av_R_equivalents 0.0457
_diffrn_reflns_av_sigmaI/netI 0.0201
_diffrn_reflns_limit_h_max 16
_diffrn_reflns_limit_h_min -16
_diffrn_reflns_limit_k_max 8
_diffrn_reflns_limit_k_min -10
_diffrn_reflns_limit_l_max 37
_diffrn_reflns_limit_l_min -37
_diffrn_reflns_number 50632
_diffrn_reflns_theta_full 24.70
_diffrn_reflns_theta_max 24.70
_diffrn_reflns_theta_min 1.29
_exptl_absorpt_coefficient_mu 17.257
_exptl_absorpt_correction_T_max 0.126000
_exptl_absorpt_correction_T_min 0.051000
_exptl_absorpt_correction_type empirical
_exptl_absorpt_process_details SADABS
_exptl_crystal_colour Colourless
_exptl_crystal_density_diffrn 2.687
_exptl_crystal_density_method 'not measured'
_exptl_crystal_description block
_exptl_crystal_F_000 2912
_exptl_crystal_size_max 0.20
_exptl_crystal_size_mid 0.16
_exptl_crystal_size_min 0.12
_refine_diff_density_max 1.059
_refine_diff_density_min -1.277
_refine_diff_density_rms 0.161
_refine_ls_extinction_method none
_refine_ls_goodness_of_fit_ref 1.309
_refine_ls_hydrogen_treatment mixed
_refine_ls_matrix_type full
_refine_ls_number_parameters 269
_refine_ls_number_reflns 3339
_refine_ls_number_restraints 4
_refine_ls_restrained_S_all 1.308
_refine_ls_R_factor_all 0.0321
_refine_ls_R_factor_gt 0.0282
_refine_ls_shift/su_max 0.000
_refine_ls_shift/su_mean 0.000
_refine_ls_structure_factor_coef Fsqd
_refine_ls_weighting_details 'calc w=1/[\s^2^(Fo^2^)+(0.0182P)^2^+38.2893P] where P=(Fo^2^+2Fc^2^)/3'
_refine_ls_weighting_scheme calc
_refine_ls_wR_factor_gt 0.0688
_refine_ls_wR_factor_ref 0.0701
_reflns_number_gt 3032
_reflns_number_total 3339
_reflns_threshold_expression >2sigma(I)
_cod_data_source_file ic701323q-file003_1.cif
_cod_data_source_block compoundI
_cod_depositor_comments
;
The following automatic conversions were performed:
'_symmetry_cell_setting' value 'Orthorhombic' changed to 'orthorhombic'
according to '/home/saulius/struct/CIF-dictionaries/cif_core.dic'
dictionary named 'cif_core.dic' version 2.4.1 from 2010-06-29.

Automatic conversion script
Id: cif_fix_enum 1527 2010-12-29 10:47:43Z saulius 
;
_cod_database_code 4304038

loop_
_symmetry_equiv_pos_as_xyz
'x, y, z'
'-x+1/2, -y, z+1/2'
'-x, y+1/2, -z+1/2'
'x+1/2, -y+1/2, -z'
'-x, -y, -z'
'x-1/2, y, -z-1/2'
'x, -y-1/2, z-1/2'
'-x-1/2, y-1/2, z'

loop_
_atom_site_label
_atom_site_type_symbol
_atom_site_fract_x
_atom_site_fract_y
_atom_site_fract_z
_atom_site_U_iso_or_equiv
_atom_site_adp_type
_atom_site_occupancy
_atom_site_symmetry_multiplicity
_atom_site_calc_flag
_atom_site_refinement_flags
_atom_site_disorder_assembly
_atom_site_disorder_group
C11 C 0.0236(6) 0.2054(10) 0.4420(3) 0.0245(18) Uani 1 1 d . . .
C12 C -0.0467(5) 0.3048(9) 0.4185(2) 0.0211(17) Uani 1 1 d . . .
H12 H -0.1050 0.2457 0.4138 0.025 Uiso 1 1 calc R . .
C13 C -0.0109(6) 0.3586(11) 0.3759(3) 0.031(2) Uani 1 1 d . . .
H13A H 0.0022 0.2716 0.3581 0.037 Uiso 1 1 calc R . .
H13B H 0.0484 0.4138 0.3797 0.037 Uiso 1 1 calc R . .
C14 C -0.0833(7) 0.4602(10) 0.3543(3) 0.037(2) Uani 1 1 d . . .
H14A H -0.1405 0.4025 0.3482 0.044 Uiso 1 1 calc R . .
H14B H -0.0572 0.4959 0.3277 0.044 Uiso 1 1 calc R . .
C15 C -0.1087(7) 0.5955(11) 0.3820(3) 0.036(2) Uani 1 1 d . . .
H15A H -0.0532 0.6602 0.3849 0.043 Uiso 1 1 calc R . .
H15B H -0.1585 0.6539 0.3683 0.043 Uiso 1 1 calc R . .
C16 C -0.0722(5) 0.4400(9) 0.4470(2) 0.0236(18) Uani 1 1 d . . .
H16A H -0.0999 0.4027 0.4731 0.028 Uiso 1 1 calc R . .
H16B H -0.0143 0.4948 0.4541 0.028 Uiso 1 1 calc R . .
C17 C -0.1427(6) 0.5485(9) 0.4257(3) 0.0269(19) Uani 1 1 d . . .
H17 H -0.2037 0.4955 0.4225 0.032 Uiso 1 1 calc R . .
C18 C 0.1595(6) 0.3136(9) 0.5475(3) 0.0275(19) Uani 1 1 d . . .
C1 C 0.1613(5) 0.3471(10) 0.2914(3) 0.0234(18) Uani 1 1 d . . .
C2 C 0.1176(5) 0.4336(9) 0.2548(3) 0.0232(17) Uani 1 1 d . . .
H2 H 0.0889 0.5264 0.2661 0.028 Uiso 1 1 calc R . .
C3 C 0.1981(6) 0.4797(11) 0.2245(3) 0.034(2) Uani 1 1 d . . .
H3A H 0.2444 0.5412 0.2395 0.040 Uiso 1 1 calc R . .
H3B H 0.2304 0.3897 0.2142 0.040 Uiso 1 1 calc R . .
C4 C 0.1590(7) 0.5681(11) 0.1874(3) 0.037(2) Uani 1 1 d . . .
H4A H 0.2106 0.5907 0.1679 0.044 Uiso 1 1 calc R . .
H4B H 0.1332 0.6635 0.1975 0.044 Uiso 1 1 calc R . .
C5 C 0.0810(6) 0.4813(10) 0.1640(3) 0.0281(19) Uani 1 1 d . . .
H5A H 0.1079 0.3907 0.1514 0.034 Uiso 1 1 calc R . .
H5B H 0.0554 0.5438 0.1415 0.034 Uiso 1 1 calc R . .
C6 C 0.0400(6) 0.3457(10) 0.2317(2) 0.0253(18) Uani 1 1 d . . .
H6A H -0.0113 0.3223 0.2512 0.030 Uiso 1 1 calc R . .
H6B H 0.0660 0.2509 0.2213 0.030 Uiso 1 1 calc R . .
C7 C 0.0005(5) 0.4371(10) 0.1946(2) 0.0228(17) Uani 1 1 d . . .
H7 H -0.0255 0.5313 0.2063 0.027 Uiso 1 1 calc R . .
C8 C 0.4191(6) 0.3578(11) 0.3293(3) 0.030(2) Uani 1 1 d . . .
O11 O 0.1115(4) 0.2323(7) 0.4392(2) 0.0352(15) Uani 1 1 d . . .
O12 O -0.0076(4) 0.0985(7) 0.46372(19) 0.0305(14) Uani 1 1 d . . .
O13 O 0.0894(4) 0.2237(8) 0.5425(2) 0.052(2) Uani 1 1 d . . .
O14 O 0.2380(4) 0.2876(8) 0.5305(2) 0.0410(16) Uani 1 1 d . . .
O15 O 0.3003(5) 0.0178(8) 0.4400(2) 0.0409(16) Uani 1 1 d D . .
O16 O -0.0988(4) 0.2041(8) 0.5598(2) 0.0325(14) Uani 1 1 d D . .
O1 O 0.1638(4) 0.2064(7) 0.29025(19) 0.0341(15) Uani 1 1 d . . .
O2 O 0.1975(4) 0.4200(7) 0.32192(17) 0.0304(14) Uani 1 1 d . . .
O3 O 0.3893(4) 0.2325(7) 0.3162(2) 0.0405(17) Uani 1 1 d . . .
O4 O 0.3851(4) 0.4266(8) 0.36125(18) 0.0342(15) Uani 1 1 d . . .
Pb2 Pb 0.14977(2) 0.02421(3) 0.495441(9) 0.02208(10) Uani 1 1 d . . .
Pb1 Pb 0.25042(2) 0.15786(4) 0.353601(9) 0.02346(10) Uani 1 1 d . . .
H151 H 0.329(6) 0.103(5) 0.440(3) 0.03(3) Uiso 1 1 d D . .
H152 H 0.331(7) -0.065(7) 0.439(4) 0.07(4) Uiso 1 1 d D . .
H161 H -0.0390(12) 0.221(10) 0.559(3) 0.03(2) Uiso 1 1 d D . .
H162 H -0.107(5) 0.164(8) 0.5840(10) 0.008(19) Uiso 1 1 d D . .

loop_
_atom_site_aniso_label
_atom_site_aniso_U_11
_atom_site_aniso_U_22
_atom_site_aniso_U_33
_atom_site_aniso_U_23
_atom_site_aniso_U_13
_atom_site_aniso_U_12
C11 0.028(4) 0.020(5) 0.026(4) -0.006(4) 0.003(3) 0.002(4)
C12 0.022(4) 0.011(4) 0.031(4) 0.002(3) -0.003(3) 0.000(3)
C13 0.033(5) 0.036(6) 0.025(4) -0.004(4) -0.002(4) 0.000(4)
C14 0.062(6) 0.018(5) 0.030(5) 0.001(4) -0.008(4) 0.000(4)
C15 0.045(5) 0.029(5) 0.033(5) 0.003(4) -0.014(4) 0.006(4)
C16 0.023(4) 0.022(5) 0.026(4) -0.001(3) 0.000(3) 0.001(3)
C17 0.023(4) 0.019(5) 0.038(5) -0.006(4) -0.006(4) 0.001(3)
C18 0.025(4) 0.016(5) 0.042(5) 0.002(4) 0.003(4) 0.005(3)
C1 0.024(4) 0.019(5) 0.027(4) 0.005(3) -0.001(3) 0.001(3)
C2 0.025(4) 0.015(4) 0.029(4) 0.003(3) -0.006(3) 0.000(3)
C3 0.028(5) 0.035(6) 0.038(5) 0.007(4) 0.001(4) -0.009(4)
C4 0.045(5) 0.032(6) 0.034(5) 0.006(4) 0.003(4) -0.010(4)
C5 0.040(5) 0.019(5) 0.026(4) 0.002(4) 0.006(4) -0.007(4)
C6 0.030(4) 0.022(5) 0.025(4) 0.004(3) -0.004(3) -0.006(4)
C7 0.029(4) 0.017(5) 0.022(4) 0.002(3) -0.004(3) -0.002(3)
C8 0.024(4) 0.031(6) 0.037(5) 0.004(4) 0.007(4) 0.004(4)
O11 0.024(3) 0.030(4) 0.052(4) 0.015(3) 0.001(3) 0.003(3)
O12 0.027(3) 0.025(4) 0.039(3) 0.015(3) -0.002(3) -0.002(3)
O13 0.028(3) 0.046(5) 0.083(6) -0.038(4) 0.022(3) -0.014(3)
O14 0.025(3) 0.031(4) 0.068(5) 0.001(3) 0.009(3) 0.002(3)
O15 0.031(4) 0.031(5) 0.061(5) 0.008(4) 0.003(3) 0.002(3)
O16 0.031(3) 0.035(4) 0.032(4) 0.003(3) 0.003(3) -0.001(3)
O1 0.041(4) 0.028(4) 0.034(3) 0.002(3) -0.011(3) -0.003(3)
O2 0.040(3) 0.022(3) 0.029(3) 0.001(3) -0.012(3) 0.000(3)
O3 0.042(4) 0.021(4) 0.058(4) -0.013(3) 0.022(3) -0.014(3)
O4 0.031(3) 0.042(4) 0.030(3) -0.003(3) 0.004(3) 0.005(3)
Pb2 0.01940(16) 0.01730(18) 0.02955(17) 0.00072(12) -0.00003(12) 0.00241(12)
Pb1 0.02841(17) 0.02043(19) 0.02153(17) 0.00120(12) -0.00099(13) -0.00009(13)

loop_
_atom_type_symbol
_atom_type_description
_atom_type_scat_dispersion_real
_atom_type_scat_dispersion_imag
_atom_type_scat_source
C C 0.0033 0.0016 'International Tables Vol C Tables 4.2.6.8 and 6.1.1.4'
H H 0.0000 0.0000 'International Tables Vol C Tables 4.2.6.8 and 6.1.1.4'
O O 0.0106 0.0060 'International Tables Vol C Tables 4.2.6.8 and 6.1.1.4'
Pb Pb -3.3944 10.1111 'International Tables Vol C Tables 4.2.6.8 and 6.1.1.4'

loop_
_geom_angle_atom_site_label_1
_geom_angle_atom_site_label_2
_geom_angle_atom_site_label_3
_geom_angle
_geom_angle_site_symmetry_1
_geom_angle_site_symmetry_3
_geom_angle_publ_flag
O12 C11 O11 121.6(8) . . ?
O12 C11 C12 118.7(7) . . ?
O11 C11 C12 119.6(8) . . ?
C13 C12 C11 113.7(7) . . ?
C13 C12 C16 110.8(7) . . ?
C11 C12 C16 108.3(6) . . ?
C12 C13 C14 111.4(7) . . ?
C13 C14 C15 111.1(7) . . ?
C17 C15 C14 112.5(8) . . ?
C17 C16 C12 112.1(6) . . ?
C18 C17 C15 110.0(7) 5_566 . ?
C18 C17 C16 111.0(7) 5_566 . ?
C15 C17 C16 111.7(7) . . ?
O14 C18 O13 120.8(8) . . ?
O14 C18 C17 122.1(8) . 5_566 ?
O13 C18 C17 117.1(7) . 5_566 ?
O1 C1 O2 121.2(7) . . ?
O1 C1 C2 119.5(7) . . ?
O2 C1 C2 119.2(7) . . ?
O1 C1 Pb1 54.9(4) . . ?
O2 C1 Pb1 66.3(4) . . ?
C2 C1 Pb1 173.4(6) . . ?
C1 C2 C6 113.5(7) . . ?
C1 C2 C3 108.3(6) . . ?
C6 C2 C3 111.2(7) . . ?
C4 C3 C2 110.8(7) . . ?
C3 C4 C5 112.1(8) . . ?
C4 C5 C7 110.3(7) . . ?
C2 C6 C7 111.0(7) . . ?
C6 C7 C5 110.6(7) . . ?
C6 C7 C8 114.0(7) . 6_556 ?
C5 C7 C8 110.4(7) . 6_556 ?
O3 C8 O4 124.0(8) . . ?
O3 C8 C7 119.1(8) . 6_656 ?
O4 C8 C7 116.8(8) . 6_656 ?
C11 O11 Pb2 91.2(5) . . ?
C11 O12 Pb2 96.3(5) . . ?
C11 O12 Pb2 148.7(5) . 5_556 ?
Pb2 O12 Pb2 111.4(2) . 5_556 ?
C18 O13 Pb2 104.9(5) . . ?
C1 O1 Pb1 99.8(5) . . ?
C1 O2 Pb1 150.5(5) . 8_665 ?
C1 O2 Pb1 87.5(5) . . ?
Pb1 O2 Pb1 121.2(2) 8_665 . ?
C8 O3 Pb1 110.8(5) . . ?
O13 Pb2 O12 75.7(2) . . ?
O13 Pb2 O12 74.6(2) . 5_556 ?
O12 Pb2 O12 68.6(2) . 5_556 ?
O13 Pb2 O11 80.6(3) . . ?
O12 Pb2 O11 50.49(18) . . ?
O12 Pb2 O11 118.17(17) 5_556 . ?
O13 Pb2 O15 131.8(2) . . ?
O12 Pb2 O15 115.2(2) . . ?
O12 Pb2 O15 153.5(2) 5_556 . ?
O11 Pb2 O15 74.78(19) . . ?
O3 Pb1 O1 87.1(2) . . ?
O3 Pb1 O2 77.8(2) . 8_655 ?
O1 Pb1 O2 87.8(2) . 8_655 ?
O3 Pb1 O2 78.3(2) . . ?
O1 Pb1 O2 51.5(2) . . ?
O2 Pb1 O2 133.3(2) 8_655 . ?
O3 Pb1 C1 81.6(2) . . ?
O1 Pb1 C1 25.3(2) . . ?
O2 Pb1 C1 110.5(2) 8_655 . ?
O2 Pb1 C1 26.2(2) . . ?

loop_
_geom_bond_atom_site_label_1
_geom_bond_atom_site_label_2
_geom_bond_distance
_geom_bond_site_symmetry_2
_geom_bond_publ_flag
C11 O12 1.247(10) . ?
C11 O11 1.256(10) . ?
C11 C12 1.514(11) . ?
C12 C13 1.512(11) . ?
C12 C16 1.538(11) . ?
C13 C14 1.517(12) . ?
C14 C15 1.524(13) . ?
C15 C17 1.518(12) . ?
C16 C17 1.532(11) . ?
C17 C18 1.502(12) 5_566 ?
C18 O14 1.245(10) . ?
C18 O13 1.272(10) . ?
C18 C17 1.502(12) 5_566 ?
C1 O1 1.243(10) . ?
C1 O2 1.266(10) . ?
C1 C2 1.516(11) . ?
C1 Pb1 2.867(8) . ?
C2 C6 1.522(11) . ?
C2 C3 1.534(11) . ?
C3 C4 1.511(12) . ?
C4 C5 1.526(12) . ?
C5 C7 1.537(11) . ?
C6 C7 1.525(11) . ?
C7 C8 1.537(11) 6_556 ?
C8 O3 1.252(11) . ?
C8 O4 1.271(10) . ?
C8 C7 1.537(11) 6_656 ?
O11 Pb2 2.612(6) . ?
O12 Pb2 2.509(5) . ?
O12 Pb2 2.609(5) 5_556 ?
O13 Pb2 2.455(6) . ?
O15 Pb2 2.742(7) . ?
O1 Pb1 2.381(6) . ?
O2 Pb1 2.438(6) 8_665 ?
O2 Pb1 2.628(6) . ?
O3 Pb1 2.370(6) . ?
Pb2 O12 2.609(6) 5_556 ?
Pb1 O2 2.438(6) 8_655 ?
